data_4071947
loop_
_publ_author_name
'Wu, Jincai'
'Chen, Yi-Zhen'
'Hung, Wen-Chou'
'Lin, Chu-Chieh'

_publ_section_title
;
 Preparation, Characterization, and Catalytic Studies of Magnesium
 Phenoxides: Highly Active Initiators for Ring-Opening Polymerization
 ofl-Lactide
;
_journal_issue 19
_journal_name_full Organometallics
_journal_page_first 4970
_journal_paper_doi 10.1021/om800482j
_journal_volume 27
_journal_year 2008
_chemical_formula_sum 'C92 H128 Cl2 Mg2 O8 S2'
_chemical_formula_weight 1545.58
_chemical_name_systematic
; 
 ? 
;
_space_group_IT_number 14
_symmetry_cell_setting monoclinic
_symmetry_space_group_name_Hall '-P 2ybc'
_symmetry_space_group_name_H-M 'P 1 21/c 1'
_atom_sites_solution_hydrogens geom
_atom_sites_solution_primary direct
_atom_sites_solution_secondary difmap
_audit_creation_method SHELXL-97
_cell_angle_alpha 90.00
_cell_angle_beta 109.3990(10)
_cell_angle_gamma 90.00
_cell_formula_units_Z 4
_cell_length_a 23.1133(16)
_cell_length_b 22.8161(15)
_cell_length_c 19.1247(13)
_cell_measurement_reflns_used 6004
_cell_measurement_temperature 293(2)
_cell_measurement_theta_max 20.354
_cell_measurement_theta_min 2.403
_cell_volume 9512.9(11)
_computing_cell_refinement 'Bruker SMART'
_computing_data_collection 'Bruker SMART'
_computing_data_reduction 'Bruker SHELXTL'
_computing_molecular_graphics 'Bruker SHELXTL'
_computing_publication_material 'Bruker SHELXTL'
_computing_structure_refinement 'SHELXL-97 (Sheldrick, 1997)'
_computing_structure_solution 'SHELXS-97 (Sheldrick, 1990)'
_diffrn_ambient_temperature 293(2)
_diffrn_measured_fraction_theta_full 0.993
_diffrn_measured_fraction_theta_max 0.993
_diffrn_measurement_device_type 'CCD area detector'
_diffrn_measurement_method 'phi and omega scans'
_diffrn_radiation_monochromator graphite
_diffrn_radiation_source 'fine-focus sealed tube'
_diffrn_radiation_type MoK\a
_diffrn_radiation_wavelength 0.71073
_diffrn_reflns_av_R_equivalents 0.0820
_diffrn_reflns_av_sigmaI/netI 0.1216
_diffrn_reflns_limit_h_max 27
_diffrn_reflns_limit_h_min -28
_diffrn_reflns_limit_k_max 28
_diffrn_reflns_limit_k_min -13
_diffrn_reflns_limit_l_max 22
_diffrn_reflns_limit_l_min -23
_diffrn_reflns_number 51501
_diffrn_reflns_theta_full 26.09
_diffrn_reflns_theta_max 26.09
_diffrn_reflns_theta_min 1.87
_exptl_absorpt_coefficient_mu 0.174
_exptl_absorpt_correction_T_max 1.000
_exptl_absorpt_correction_T_min 1.000
_exptl_absorpt_correction_type none
_exptl_crystal_colour colorless
_exptl_crystal_density_diffrn 1.079
_exptl_crystal_density_method 'not measured'
_exptl_crystal_description block
_exptl_crystal_F_000 3336
_exptl_crystal_size_max 0.38
_exptl_crystal_size_mid 0.28
_exptl_crystal_size_min 0.15
_refine_diff_density_max 0.473
_refine_diff_density_min -0.347
_refine_diff_density_rms 0.053
_refine_ls_extinction_method none
_refine_ls_goodness_of_fit_ref 1.137
_refine_ls_hydrogen_treatment mixed
_refine_ls_matrix_type full
_refine_ls_number_parameters 929
_refine_ls_number_reflns 18764
_refine_ls_number_restraints 0
_refine_ls_restrained_S_all 1.137
_refine_ls_R_factor_all 0.2076
_refine_ls_R_factor_gt 0.0773
_refine_ls_shift/su_max 0.020
_refine_ls_shift/su_mean 0.001
_refine_ls_structure_factor_coef Fsqd
_refine_ls_weighting_details 'calc w=1/[\s^2^(Fo^2^)+(0.0800P)^2^+0.0000P] where P=(Fo^2^+2Fc^2^)/3'
_refine_ls_weighting_scheme calc
_refine_ls_wR_factor_gt 0.1962
_refine_ls_wR_factor_ref 0.2328
_reflns_number_gt 6491
_reflns_number_total 18764
_reflns_threshold_expression >2sigma(I)
_cod_data_source_file om800482j_si_003.cif
_cod_data_source_block 2c
_cod_depositor_comments
;
The following automatic conversions were performed:

'_symmetry_cell_setting' value 'Monoclinic' changed to 'monoclinic'
according to /home/saulius/struct/CIF-dictionaries/cif_core.dic
dictionary named 'cif_core.dic' version 2.4.1 from
2010-06-29.

'_exptl_absorpt_correction_type' value 'None' changed to
'none' according to
/home/saulius/struct/CIF-dictionaries/cif_core.dic dictionary named
'cif_core.dic' version 2.4.1 from 2010-06-29.

Automatic conversion script
Id: cif_fix_values 1715 2011-07-08 13:25:40Z adriana 
;
_cod_original_sg_symbol_H-M P2(1)/c
_cod_database_code 4071947

loop_
_symmetry_equiv_pos_as_xyz
'x, y, z'
'-x, y+1/2, -z+1/2'
'-x, -y, -z'
'x, -y-1/2, z-1/2'

loop_
_atom_site_label
_atom_site_type_symbol
_atom_site_fract_x
_atom_site_fract_y
_atom_site_fract_z
_atom_site_U_iso_or_equiv
_atom_site_adp_type
_atom_site_occupancy
_atom_site_symmetry_multiplicity
_atom_site_calc_flag
_atom_site_refinement_flags
Mg1 Mg 0.30413(7) 0.56852(6) 0.33893(8) 0.0703(5) Uani 1 1 d .
Mg2 Mg 0.17626(7) 0.57292(7) 0.23102(8) 0.0710(5) Uani 1 1 d .
S1 S 0.10713(5) 0.43869(5) 0.19354(7) 0.0647(4) Uani 1 1 d .
S2 S 0.39958(6) 0.47605(6) 0.28699(7) 0.0680(4) Uani 1 1 d .
Cl1 Cl -0.13860(8) 0.55046(9) 0.18903(16) 0.1838(10) Uani 1 1 d .
Cl2 Cl 0.60787(10) 0.65774(9) 0.40759(13) 0.2010(12) Uani 1 1 d .
O1 O 0.21980(13) 0.55321(12) 0.33789(15) 0.0639(8) Uani 1 1 d .
O2 O 0.11757(12) 0.39623(11) 0.26066(14) 0.0595(8) Uani 1 1 d .
O3 O 0.15353(12) 0.48398(12) 0.21389(15) 0.0669(8) Uani 1 1 d .
O4 O 0.10142(14) 0.40850(13) 0.12696(16) 0.0798(9) Uani 1 1 d .
O5 O 0.26018(13) 0.59600(12) 0.23564(16) 0.0649(8) Uani 1 1 d .
O6 O 0.39390(13) 0.47555(12) 0.20264(16) 0.0677(8) Uani 1 1 d .
O7 O 0.34444(13) 0.50191(12) 0.29380(15) 0.0687(8) Uani 1 1 d .
O8 O 0.41566(14) 0.42003(13) 0.32006(17) 0.0803(9) Uani 1 1 d .
C1 C 0.1929(2) 0.5227(2) 0.3806(2) 0.0607(12) Uani 1 1 d .
C2 C 0.1591(2) 0.5503(2) 0.4200(3) 0.0718(13) Uani 1 1 d .
C3 C 0.1321(2) 0.5153(2) 0.4598(3) 0.0829(15) Uani 1 1 d .
H3A H 0.1092 0.5336 0.4853 0.099 Uiso 1 1 calc R
C4 C 0.1372(2) 0.4553(2) 0.4640(3) 0.0726(14) Uani 1 1 d .
C5 C 0.1716(2) 0.4295(2) 0.4257(2) 0.0691(13) Uani 1 1 d .
H5A H 0.1766 0.3890 0.4281 0.083 Uiso 1 1 calc R
C6 C 0.1989(2) 0.46156(19) 0.3841(2) 0.0569(11) Uani 1 1 d .
C7 C 0.24311(18) 0.43145(18) 0.3516(2) 0.0549(11) Uani 1 1 d .
H7A H 0.2475 0.4568 0.3123 0.066 Uiso 1 1 calc R
C8 C 0.22478(19) 0.37020(18) 0.3180(2) 0.0526(11) Uani 1 1 d .
C9 C 0.2698(2) 0.3276(2) 0.3258(2) 0.0621(12) Uani 1 1 d .
H9A H 0.3104 0.3377 0.3510 0.074 Uiso 1 1 calc R
C10 C 0.2576(2) 0.2715(2) 0.2983(2) 0.0632(12) Uani 1 1 d .
C11 C 0.1973(2) 0.2562(2) 0.2673(2) 0.0683(13) Uani 1 1 d .
H11A H 0.1883 0.2176 0.2519 0.082 Uiso 1 1 calc R
C12 C 0.1480(2) 0.2948(2) 0.2571(2) 0.0605(12) Uani 1 1 d .
C13 C 0.1656(2) 0.35233(19) 0.2781(2) 0.0565(11) Uani 1 1 d .
C14 C 0.0374(2) 0.4680(2) 0.1936(3) 0.0701(14) Uani 1 1 d .
C15 C 0.0317(2) 0.4910(2) 0.2575(3) 0.0895(16) Uani 1 1 d .
H15A H 0.0646 0.4896 0.3016 0.107 Uiso 1 1 calc R
C16 C -0.0229(3) 0.5162(2) 0.2565(4) 0.1069(19) Uani 1 1 d .
H16A H -0.0274 0.5310 0.2997 0.128 Uiso 1 1 calc R
C17 C -0.0700(3) 0.5189(3) 0.1909(6) 0.111(2) Uani 1 1 d .
C18 C -0.0653(3) 0.4982(3) 0.1263(5) 0.122(3) Uani 1 1 d .
H18A H -0.0981 0.5018 0.0824 0.147 Uiso 1 1 calc R
C19 C -0.0104(3) 0.4713(2) 0.1264(3) 0.0989(18) Uani 1 1 d .
H19A H -0.0063 0.4562 0.0831 0.119 Uiso 1 1 calc R
C20 C 0.1535(3) 0.6177(2) 0.4248(3) 0.0942(17) Uani 1 1 d .
C21 C 0.2123(5) 0.6472(3) 0.4458(8) 0.300(8) Uani 1 1 d .
H21A H 0.2062 0.6887 0.4481 0.450 Uiso 1 1 calc R
H21B H 0.2318 0.6391 0.4098 0.450 Uiso 1 1 calc R
H21C H 0.2377 0.6333 0.4936 0.450 Uiso 1 1 calc R
C22 C 0.1237(8) 0.6367(3) 0.4761(8) 0.373(12) Uani 1 1 d .
H22A H 0.1218 0.6787 0.4762 0.559 Uiso 1 1 calc R
H22B H 0.1466 0.6231 0.5250 0.559 Uiso 1 1 calc R
H22C H 0.0829 0.6209 0.4614 0.559 Uiso 1 1 calc R
C23 C 0.1198(7) 0.6443(3) 0.3543(6) 0.317(9) Uani 1 1 d .
H23A H 0.1176 0.6859 0.3604 0.476 Uiso 1 1 calc R
H23B H 0.0791 0.6283 0.3364 0.476 Uiso 1 1 calc R
H23C H 0.1404 0.6363 0.3192 0.476 Uiso 1 1 calc R
C24 C 0.1069(3) 0.4201(2) 0.5095(4) 0.106(2) Uani 1 1 d .
C25 C 0.1435(9) 0.3746(6) 0.5474(11) 0.496(19) Uani 1 1 d .
H25A H 0.1226 0.3535 0.5753 0.743 Uiso 1 1 calc R
H25B H 0.1813 0.3901 0.5806 0.743 Uiso 1 1 calc R
H25C H 0.1521 0.3486 0.5127 0.743 Uiso 1 1 calc R
C26 C 0.0866(5) 0.4517(3) 0.5605(5) 0.236(6) Uani 1 1 d .
H26A H 0.0682 0.4251 0.5858 0.353 Uiso 1 1 calc R
H26B H 0.0570 0.4804 0.5344 0.353 Uiso 1 1 calc R
H26C H 0.1209 0.4709 0.5958 0.353 Uiso 1 1 calc R
C27 C 0.0592(10) 0.3913(10) 0.4637(7) 0.552(5) Uani 1 1 d .
H27A H 0.0397 0.3688 0.4920 0.827 Uiso 1 1 calc R
H27B H 0.0730 0.3656 0.4328 0.827 Uiso 1 1 calc R
H27C H 0.0303 0.4189 0.4332 0.827 Uiso 1 1 calc R
C28 C 0.3101(3) 0.2300(2) 0.3017(3) 0.0864(16) Uani 1 1 d .
C29 C 0.2870(3) 0.1737(3) 0.2585(4) 0.159(3) Uani 1 1 d .
H29A H 0.2612 0.1530 0.2804 0.238 Uiso 1 1 calc R
H29B H 0.3213 0.1494 0.2598 0.238 Uiso 1 1 calc R
H29C H 0.2640 0.1831 0.2080 0.238 Uiso 1 1 calc R
C30 C 0.3497(3) 0.2186(3) 0.3803(3) 0.141(3) Uani 1 1 d .
H30A H 0.3259 0.1995 0.4063 0.212 Uiso 1 1 calc R
H30B H 0.3652 0.2551 0.4041 0.212 Uiso 1 1 calc R
H30C H 0.3834 0.1938 0.3807 0.212 Uiso 1 1 calc R
C31 C 0.3502(3) 0.2592(3) 0.2614(4) 0.145(3) Uani 1 1 d .
H31A H 0.3670 0.2950 0.2862 0.218 Uiso 1 1 calc R
H31B H 0.3256 0.2676 0.2111 0.218 Uiso 1 1 calc R
H31C H 0.3830 0.2332 0.2618 0.218 Uiso 1 1 calc R
C32 C 0.0819(2) 0.2714(2) 0.2291(3) 0.0700(13) Uani 1 1 d .
C33 C 0.0491(4) 0.2914(4) 0.2785(6) 0.212(5) Uani 1 1 d .
H33A H 0.0470 0.3334 0.2777 0.318 Uiso 1 1 calc R
H33B H 0.0705 0.2783 0.3281 0.318 Uiso 1 1 calc R
H33C H 0.0084 0.2755 0.2621 0.318 Uiso 1 1 calc R
C34 C 0.0802(3) 0.2053(3) 0.2372(5) 0.166(3) Uani 1 1 d .
H34A H 0.0384 0.1921 0.2194 0.249 Uiso 1 1 calc R
H34B H 0.0985 0.1948 0.2884 0.249 Uiso 1 1 calc R
H34C H 0.1026 0.1872 0.2087 0.249 Uiso 1 1 calc R
C35 C 0.0492(3) 0.2853(4) 0.1521(4) 0.210(5) Uani 1 1 d .
H35A H 0.0489 0.3270 0.1452 0.315 Uiso 1 1 calc R
H35B H 0.0078 0.2712 0.1388 0.315 Uiso 1 1 calc R
H35C H 0.0693 0.2668 0.1213 0.315 Uiso 1 1 calc R
C36 C 0.3057(2) 0.43045(19) 0.4147(2) 0.0707(13) Uani 1 1 d .
H36A H 0.3161 0.4694 0.4336 0.106 Uiso 1 1 calc R
H36B H 0.3366 0.4161 0.3958 0.106 Uiso 1 1 calc R
H36C H 0.3031 0.4052 0.4537 0.106 Uiso 1 1 calc R
C37 C 0.3754(3) 0.5920(3) 0.4366(4) 0.128(2) Uani 1 1 d .
H37A H 0.3729 0.5622 0.4717 0.154 Uiso 1 1 calc R
H37B H 0.4121 0.5826 0.4250 0.154 Uiso 1 1 calc R
C38 C 0.3905(6) 0.6368(6) 0.4758(7) 0.362(10) Uani 1 1 d .
H38A H 0.3526 0.6493 0.4827 0.434 Uiso 1 1 calc R
H38B H 0.3984 0.6656 0.4426 0.434 Uiso 1 1 calc R
C39 C 0.4405(7) 0.6502(5) 0.5521(7) 0.271(10) Uani 1 1 d .
H39A H 0.4276 0.6820 0.5773 0.326 Uiso 1 1 calc R
H39B H 0.4487 0.6158 0.5838 0.326 Uiso 1 1 calc R
C40 C 0.4948(7) 0.6668(9) 0.5340(10) 0.333(11) Uani 1 1 d .
H40A H 0.5281 0.6746 0.5788 0.499 Uiso 1 1 calc R
H40B H 0.4860 0.7013 0.5035 0.499 Uiso 1 1 calc R
H40C H 0.5059 0.6353 0.5076 0.499 Uiso 1 1 calc R
C41 C 0.2914(2) 0.6075(2) 0.1876(3) 0.0665(13) Uani 1 1 d .
C42 C 0.3165(2) 0.6638(2) 0.1835(3) 0.0747(14) Uani 1 1 d .
C43 C 0.3518(3) 0.6687(2) 0.1371(3) 0.0893(16) Uani 1 1 d .
H43A H 0.3693 0.7050 0.1346 0.107 Uiso 1 1 calc R
C44 C 0.3625(2) 0.6244(3) 0.0951(3) 0.0854(16) Uani 1 1 d .
C45 C 0.3339(2) 0.5714(2) 0.0962(3) 0.0747(14) Uani 1 1 d .
H45A H 0.3382 0.5411 0.0658 0.090 Uiso 1 1 calc R
C46 C 0.2989(2) 0.56251(19) 0.1415(2) 0.0594(12) Uani 1 1 d .
C47 C 0.26251(18) 0.50578(18) 0.1361(2) 0.0572(11) Uani 1 1 d .
H47A H 0.2541 0.5016 0.1829 0.069 Uiso 1 1 calc R
C48 C 0.2916(2) 0.44863(18) 0.1235(2) 0.0563(11) Uani 1 1 d .
C53 C 0.3538(2) 0.4348(2) 0.1532(2) 0.0589(11) Uani 1 1 d .
C52 C 0.3799(2) 0.3853(2) 0.1338(3) 0.0679(13) Uani 1 1 d .
C51 C 0.3391(2) 0.3436(2) 0.0924(3) 0.0722(13) Uani 1 1 d .
H51A H 0.3548 0.3089 0.0805 0.087 Uiso 1 1 calc R
C50 C 0.2759(2) 0.3514(2) 0.0677(2) 0.0599(12) Uani 1 1 d .
C49 C 0.2545(2) 0.40553(19) 0.0818(2) 0.0586(11) Uani 1 1 d .
H49A H 0.2126 0.4130 0.0619 0.070 Uiso 1 1 calc R
C54 C 0.4599(2) 0.5255(2) 0.3185(3) 0.0698(13) Uani 1 1 d .
C55 C 0.4570(2) 0.5786(2) 0.2820(3) 0.0977(18) Uani 1 1 d .
H55A H 0.4247 0.5867 0.2389 0.117 Uiso 1 1 calc R
C56 C 0.5033(3) 0.6190(3) 0.3111(4) 0.123(2) Uani 1 1 d .
H56A H 0.5022 0.6550 0.2880 0.148 Uiso 1 1 calc R
C57 C 0.5501(3) 0.6059(3) 0.3734(4) 0.127(2) Uani 1 1 d .
C58 C 0.5526(3) 0.5546(3) 0.4097(4) 0.130(3) Uani 1 1 d .
H58A H 0.5849 0.5472 0.4532 0.156 Uiso 1 1 calc R
C59 C 0.5073(2) 0.5134(2) 0.3818(3) 0.0974(18) Uani 1 1 d .
H59A H 0.5090 0.4777 0.4059 0.117 Uiso 1 1 calc R
C60 C 0.3051(3) 0.7185(2) 0.2228(4) 0.0964(18) Uani 1 1 d .
C61 C 0.2990(9) 0.7690(4) 0.1807(7) 0.386(12) Uani 1 1 d .
H61A H 0.2922 0.8019 0.2083 0.579 Uiso 1 1 calc R
H61B H 0.2648 0.7649 0.1357 0.579 Uiso 1 1 calc R
H61C H 0.3358 0.7753 0.1689 0.579 Uiso 1 1 calc R
C62 C 0.2591(7) 0.7172(4) 0.2520(12) 0.408(14) Uani 1 1 d .
H62A H 0.2565 0.7546 0.2739 0.611 Uiso 1 1 calc R
H62B H 0.2673 0.6873 0.2893 0.611 Uiso 1 1 calc R
H62C H 0.2210 0.7090 0.2136 0.611 Uiso 1 1 calc R
C63 C 0.3545(8) 0.7298(6) 0.2853(8) 0.431(15) Uani 1 1 d .
H63A H 0.3465 0.7644 0.3093 0.647 Uiso 1 1 calc R
H63B H 0.3904 0.7358 0.2717 0.647 Uiso 1 1 calc R
H63C H 0.3610 0.6972 0.3187 0.647 Uiso 1 1 calc R
C64 C 0.4042(4) 0.6342(3) 0.0483(4) 0.118(2) Uani 1 1 d .
C65 C 0.4271(7) 0.5777(5) 0.0282(8) 0.331(10) Uani 1 1 d .
H65A H 0.4528 0.5854 -0.0011 0.496 Uiso 1 1 calc R
H65B H 0.3929 0.5540 0.0003 0.496 Uiso 1 1 calc R
H65C H 0.4502 0.5572 0.0726 0.496 Uiso 1 1 calc R
C66 C 0.3753(5) 0.6700(7) -0.0138(6) 0.316(9) Uani 1 1 d .
H66A H 0.4022 0.6754 -0.0422 0.474 Uiso 1 1 calc R
H66B H 0.3659 0.7074 0.0027 0.474 Uiso 1 1 calc R
H66C H 0.3381 0.6516 -0.0442 0.474 Uiso 1 1 calc R
C67 C 0.4626(4) 0.6649(6) 0.0926(6) 0.267(7) Uani 1 1 d .
H67A H 0.4880 0.6705 0.0623 0.400 Uiso 1 1 calc R
H67B H 0.4842 0.6415 0.1350 0.400 Uiso 1 1 calc R
H67C H 0.4529 0.7023 0.1088 0.400 Uiso 1 1 calc R
C68 C 0.2304(2) 0.3042(2) 0.0256(3) 0.0684(13) Uani 1 1 d .
C69 C 0.1941(3) 0.3258(2) -0.0517(3) 0.116(2) Uani 1 1 d .
H69A H 0.2217 0.3338 -0.0786 0.173 Uiso 1 1 calc R
H69B H 0.1726 0.3610 -0.0481 0.173 Uiso 1 1 calc R
H69C H 0.1652 0.2963 -0.0773 0.173 Uiso 1 1 calc R
C70 C 0.1856(2) 0.2917(2) 0.0692(3) 0.0977(17) Uani 1 1 d .
H70A H 0.1652 0.3273 0.0741 0.147 Uiso 1 1 calc R
H70B H 0.2082 0.2769 0.1175 0.147 Uiso 1 1 calc R
H70C H 0.1557 0.2632 0.0429 0.147 Uiso 1 1 calc R
C71 C 0.2608(2) 0.2461(2) 0.0187(3) 0.0938(17) Uani 1 1 d .
H71A H 0.2887 0.2521 -0.0082 0.141 Uiso 1 1 calc R
H71B H 0.2299 0.2183 -0.0072 0.141 Uiso 1 1 calc R
H71C H 0.2828 0.2313 0.0673 0.141 Uiso 1 1 calc R
C72 C 0.4496(2) 0.3736(3) 0.1504(4) 0.0970(18) Uani 1 1 d .
C73 C 0.4612(3) 0.3387(4) 0.0900(5) 0.201(4) Uani 1 1 d .
H73A H 0.5045 0.3324 0.1021 0.301 Uiso 1 1 calc R
H73B H 0.4459 0.3598 0.0441 0.301 Uiso 1 1 calc R
H73C H 0.4406 0.3016 0.0852 0.301 Uiso 1 1 calc R
C74 C 0.4760(4) 0.3411(7) 0.2197(5) 0.336(10) Uani 1 1 d .
H74A H 0.5188 0.3344 0.2284 0.504 Uiso 1 1 calc R
H74B H 0.4553 0.3042 0.2162 0.504 Uiso 1 1 calc R
H74C H 0.4712 0.3635 0.2599 0.504 Uiso 1 1 calc R
C75 C 0.4855(4) 0.4285(4) 0.1571(9) 0.329(10) Uani 1 1 d .
H75A H 0.5280 0.4190 0.1672 0.493 Uiso 1 1 calc R
H75B H 0.4812 0.4517 0.1969 0.493 Uiso 1 1 calc R
H75C H 0.4706 0.4501 0.1116 0.493 Uiso 1 1 calc R
C76 C 0.1999(2) 0.51669(19) 0.0744(2) 0.0743(14) Uani 1 1 d .
H76A H 0.1825 0.5527 0.0842 0.111 Uiso 1 1 calc R
H76B H 0.1726 0.4849 0.0736 0.111 Uiso 1 1 calc R
H76C H 0.2061 0.5193 0.0273 0.111 Uiso 1 1 calc R
C77 C 0.0978(3) 0.6162(3) 0.1637(5) 0.166(3) Uani 1 1 d .
H77A H 0.0665 0.5963 0.1781 0.199 Uiso 1 1 calc R
H77B H 0.1026 0.6538 0.1887 0.199 Uiso 1 1 calc R
C78 C 0.0708(6) 0.6295(9) 0.1066(8) 0.466(16) Uani 1 1 d .
H78A H 0.0657 0.5922 0.0808 0.560 Uiso 1 1 calc R
H78B H 0.1015 0.6500 0.0916 0.560 Uiso 1 1 calc R
C79 C 0.0090(9) 0.6635(9) 0.0584(7) 0.323(12) Uani 1 1 d .
H79A H 0.0012 0.6556 0.0062 0.387 Uiso 1 1 calc R
H79B H -0.0253 0.6481 0.0712 0.387 Uiso 1 1 calc R
C80 C 0.0114(12) 0.7145(10) 0.0677(12) 0.438(19) Uani 1 1 d .
H80A H -0.0285 0.7312 0.0448 0.658 Uiso 1 1 calc R
H80B H 0.0397 0.7312 0.0461 0.658 Uiso 1 1 calc R
H80C H 0.0252 0.7227 0.1199 0.658 Uiso 1 1 calc R
C83 C 0.291(2) -0.0328(19) 0.190(4) 0.70(4) Uani 1 1 d .
H83A H 0.2859 -0.0750 0.1923 0.839 Uiso 1 1 calc R
H83B H 0.2559 -0.0125 0.1962 0.839 Uiso 1 1 calc R
C84 C 0.3060(13) -0.0131(15) 0.1236(14) 0.428(18) Uani 1 1 d .
H84A H 0.2814 -0.0343 0.0807 0.641 Uiso 1 1 calc R
H84B H 0.3486 -0.0204 0.1315 0.641 Uiso 1 1 calc R
H84C H 0.2979 0.0281 0.1160 0.641 Uiso 1 1 calc R
C85 C 0.3552(12) -0.010(2) 0.244(3) 0.61(4) Uani 1 1 d .
H85A H 0.3818 -0.0376 0.2777 0.728 Uiso 1 1 calc R
H85B H 0.3767 0.0189 0.2239 0.728 Uiso 1 1 calc R
C86 C 0.3182(17) 0.0046(16) 0.256(3) 0.75(6) Uani 1 1 d .
H86A H 0.2868 -0.0254 0.2468 0.902 Uiso 1 1 calc R
H86B H 0.3008 0.0399 0.2286 0.902 Uiso 1 1 calc R
C87 C 0.3487(19) 0.0164(12) 0.3374(15) 0.50(3) Uani 1 1 d .
H87A H 0.3802 0.0450 0.3390 0.604 Uiso 1 1 calc R
H87B H 0.3706 -0.0196 0.3563 0.604 Uiso 1 1 calc R
C88 C 0.3232(8) 0.0370(6) 0.4018(11) 0.359(10) Uani 1 1 d .
H88A H 0.3549 0.0573 0.4394 0.539 Uiso 1 1 calc R
H88B H 0.3105 0.0033 0.4231 0.539 Uiso 1 1 calc R
H88C H 0.2888 0.0627 0.3814 0.539 Uiso 1 1 calc R
C90 C 0.1196(9) 0.8835(9) 0.1863(11) 0.333(9) Uiso 1 1 d .
C91 C 0.1664(12) 0.8778(11) 0.2733(15) 0.232(10) Uiso 0.50 1 d P
C91' C 0.1180(16) 0.8415(15) 0.213(2) 0.300(15) Uiso 0.50 1 d P
C92 C 0.1342(9) 0.8510(8) 0.3001(12) 0.306(8) Uiso 1 1 d .
C93 C 0.1746(14) 0.8459(12) 0.3666(19) 0.446(17) Uiso 1 1 d .
C94 C 0.1681(11) 0.8428(11) 0.4208(16) 0.385(13) Uiso 1 1 d .
C95 C 0.1830(7) 0.8231(7) 0.4828(9) 0.291(7) Uiso 1 1 d .

loop_
_atom_site_aniso_label
_atom_site_aniso_U_11
_atom_site_aniso_U_22
_atom_site_aniso_U_33
_atom_site_aniso_U_23
_atom_site_aniso_U_13
_atom_site_aniso_U_12
Mg1 0.0720(11) 0.0634(10) 0.0684(10) -0.0060(8) 0.0136(8) -0.0081(8)
Mg2 0.0684(10) 0.0637(10) 0.0749(10) 0.0130(8) 0.0158(8) 0.0052(8)
S1 0.0602(8) 0.0645(8) 0.0613(8) 0.0083(7) 0.0094(6) -0.0003(6)
S2 0.0556(8) 0.0640(9) 0.0755(9) -0.0023(7) 0.0098(6) -0.0075(6)
Cl1 0.0826(12) 0.1372(16) 0.324(3) 0.0587(18) 0.0577(15) 0.0441(11)
Cl2 0.1464(17) 0.1331(17) 0.228(2) 0.0433(15) -0.0655(16) -0.0819(14)
O1 0.073(2) 0.0505(18) 0.0672(19) 0.0037(15) 0.0212(16) -0.0020(15)
O2 0.0570(18) 0.0587(19) 0.0597(18) 0.0107(15) 0.0152(15) 0.0021(15)
O3 0.0531(18) 0.065(2) 0.075(2) 0.0108(16) 0.0106(15) -0.0056(16)
O4 0.091(2) 0.084(2) 0.057(2) -0.0048(18) 0.0159(17) -0.0068(18)
O5 0.070(2) 0.0542(19) 0.071(2) 0.0016(15) 0.0244(17) -0.0045(15)
O6 0.0581(19) 0.072(2) 0.071(2) -0.0084(17) 0.0182(16) -0.0115(16)
O7 0.0573(19) 0.073(2) 0.069(2) -0.0047(16) 0.0119(16) 0.0018(16)
O8 0.077(2) 0.057(2) 0.097(2) 0.0133(18) 0.0155(18) -0.0017(17)
C1 0.071(3) 0.052(3) 0.059(3) 0.007(2) 0.021(3) 0.002(2)
C2 0.093(4) 0.050(3) 0.074(3) -0.002(3) 0.029(3) 0.009(3)
C3 0.106(4) 0.066(4) 0.092(4) 0.005(3) 0.054(3) 0.018(3)
C4 0.092(4) 0.058(3) 0.083(3) 0.004(3) 0.048(3) 0.011(3)
C5 0.084(4) 0.058(3) 0.067(3) 0.008(3) 0.028(3) 0.012(3)
C6 0.062(3) 0.057(3) 0.053(3) 0.002(2) 0.019(2) 0.004(2)
C7 0.052(3) 0.058(3) 0.051(3) 0.001(2) 0.011(2) 0.000(2)
C8 0.051(3) 0.056(3) 0.050(3) 0.002(2) 0.015(2) 0.004(2)
C9 0.052(3) 0.071(3) 0.059(3) 0.001(3) 0.012(2) 0.006(3)
C10 0.069(3) 0.059(3) 0.062(3) -0.001(2) 0.021(3) 0.011(3)
C11 0.086(4) 0.053(3) 0.066(3) -0.003(2) 0.025(3) 0.001(3)
C12 0.072(3) 0.052(3) 0.056(3) 0.001(2) 0.018(2) -0.006(3)
C13 0.056(3) 0.054(3) 0.060(3) 0.009(2) 0.019(2) 0.012(2)
C14 0.049(3) 0.063(3) 0.081(4) 0.018(3) -0.002(3) 0.000(2)
C15 0.060(4) 0.097(4) 0.104(5) 0.005(4) 0.017(3) 0.011(3)
C16 0.081(4) 0.092(5) 0.147(6) 0.008(4) 0.039(4) 0.014(4)
C17 0.063(4) 0.080(5) 0.180(7) 0.033(5) 0.026(5) 0.014(3)
C18 0.061(4) 0.120(6) 0.150(7) 0.051(5) -0.013(5) 0.016(4)
C19 0.074(4) 0.101(4) 0.102(4) 0.019(3) 0.002(4) -0.004(3)
C20 0.131(5) 0.054(4) 0.114(5) -0.001(3) 0.064(4) 0.018(4)
C21 0.194(10) 0.070(6) 0.62(3) -0.131(10) 0.114(13) -0.024(6)
C22 0.76(3) 0.068(6) 0.54(2) 0.008(9) 0.55(3) 0.037(10)
C23 0.54(2) 0.093(6) 0.197(10) -0.005(6) -0.039(12) 0.162(10)
C24 0.156(6) 0.063(4) 0.132(5) 0.001(4) 0.094(5) -0.002(4)
C25 0.71(3) 0.336(16) 0.76(4) 0.43(2) 0.68(3) 0.38(2)
C26 0.426(17) 0.141(7) 0.282(11) 0.015(7) 0.308(13) 0.008(8)
C27 0.703(18) 0.83(2) 0.236(14) -0.208(14) 0.305(16) -0.664
C28 0.099(4) 0.072(4) 0.099(4) 0.000(3) 0.047(4) 0.028(3)
C29 0.157(6) 0.109(6) 0.204(7) -0.053(5) 0.052(6) 0.050(5)
C30 0.138(6) 0.177(7) 0.104(5) 0.025(4) 0.034(4) 0.091(5)
C31 0.149(6) 0.150(6) 0.174(7) 0.028(5) 0.103(6) 0.063(5)
C32 0.071(3) 0.065(3) 0.075(3) -0.001(3) 0.025(3) -0.011(3)
C33 0.162(7) 0.195(8) 0.352(13) -0.129(9) 0.182(9) -0.101(6)
C34 0.113(5) 0.088(5) 0.261(9) 0.017(5) 0.014(6) -0.035(4)
C35 0.131(6) 0.283(10) 0.136(6) 0.096(7) -0.063(5) -0.125(7)
C36 0.064(3) 0.069(3) 0.067(3) 0.001(2) 0.004(2) 0.004(2)
C37 0.116(5) 0.128(6) 0.122(5) -0.051(4) 0.014(4) -0.031(4)
C38 0.372(19) 0.271(15) 0.245(13) -0.080(11) -0.160(13) -0.054(13)
C39 0.310(18) 0.155(9) 0.199(12) -0.039(8) -0.116(14) 0.068(11)
C40 0.269(19) 0.42(3) 0.241(15) -0.022(14) -0.009(16) 0.100(19)
C41 0.068(3) 0.059(3) 0.070(3) 0.006(3) 0.020(3) -0.009(3)
C42 0.087(4) 0.048(3) 0.082(4) 0.003(3) 0.019(3) -0.010(3)
C43 0.100(4) 0.065(4) 0.106(4) 0.020(3) 0.038(4) -0.021(3)
C44 0.090(4) 0.080(4) 0.094(4) 0.012(3) 0.041(3) -0.019(3)
C45 0.089(4) 0.064(3) 0.077(3) -0.001(3) 0.034(3) -0.012(3)
C46 0.062(3) 0.052(3) 0.065(3) 0.004(2) 0.022(2) -0.007(2)
C47 0.056(3) 0.056(3) 0.054(3) -0.001(2) 0.012(2) -0.005(2)
C48 0.060(3) 0.049(3) 0.060(3) 0.000(2) 0.020(2) -0.007(2)
C53 0.054(3) 0.057(3) 0.067(3) -0.010(2) 0.022(2) -0.009(2)
C52 0.056(3) 0.077(4) 0.075(3) 0.000(3) 0.027(3) -0.007(3)
C51 0.071(4) 0.074(4) 0.079(3) -0.009(3) 0.035(3) -0.001(3)
C50 0.065(3) 0.061(3) 0.054(3) 0.003(2) 0.021(2) -0.005(3)
C49 0.059(3) 0.057(3) 0.060(3) -0.002(2) 0.019(2) 0.001(2)
C54 0.053(3) 0.064(3) 0.080(3) -0.001(3) 0.005(3) -0.006(2)
C55 0.074(4) 0.091(4) 0.101(4) 0.018(3) -0.007(3) -0.019(3)
C56 0.097(5) 0.099(5) 0.133(5) 0.038(4) -0.016(4) -0.042(4)
C57 0.092(5) 0.097(5) 0.138(6) 0.025(4) -0.033(4) -0.031(4)
C58 0.103(5) 0.097(5) 0.133(5) 0.035(4) -0.037(4) -0.031(4)
C59 0.071(4) 0.077(4) 0.110(4) 0.015(3) -0.016(3) -0.017(3)
C60 0.124(5) 0.052(4) 0.119(5) -0.014(3) 0.048(4) -0.022(3)
C61 0.87(4) 0.076(6) 0.372(17) 0.076(8) 0.43(2) 0.141(12)
C62 0.44(2) 0.099(7) 0.93(4) -0.179(14) 0.55(3) -0.090(10)
C63 0.50(2) 0.318(18) 0.282(15) -0.234(15) -0.133(17) 0.212(18)
C64 0.148(6) 0.095(5) 0.139(6) 0.023(4) 0.087(5) -0.021(4)
C65 0.51(2) 0.160(9) 0.55(2) -0.016(12) 0.49(2) -0.039(11)
C66 0.203(11) 0.57(2) 0.224(11) 0.235(14) 0.143(9) 0.075(13)
C67 0.161(9) 0.439(19) 0.236(11) -0.064(11) 0.114(8) -0.148(11)
C68 0.072(3) 0.063(3) 0.069(3) -0.014(3) 0.020(3) -0.009(3)
C69 0.131(5) 0.109(5) 0.080(4) -0.016(3) -0.001(4) -0.010(4)
C70 0.091(4) 0.079(4) 0.137(5) -0.030(3) 0.057(4) -0.021(3)
C71 0.102(4) 0.076(4) 0.112(4) -0.031(3) 0.048(3) -0.009(3)
C72 0.058(3) 0.105(5) 0.132(5) -0.021(4) 0.038(4) -0.001(3)
C73 0.083(5) 0.326(12) 0.220(9) -0.136(8) 0.085(5) -0.014(6)
C74 0.119(7) 0.74(3) 0.167(8) 0.185(13) 0.069(6) 0.218(13)
C75 0.124(7) 0.169(9) 0.77(3) -0.167(14) 0.245(13) -0.060(7)
C76 0.070(3) 0.068(3) 0.075(3) 0.009(3) 0.009(3) 0.009(3)
C77 0.122(6) 0.132(6) 0.216(9) 0.088(6) 0.018(6) 0.040(5)
C78 0.232(14) 0.77(4) 0.36(2) 0.40(2) 0.049(13) 0.245(19)
C79 0.303(17) 0.48(3) 0.133(9) 0.034(13) -0.002(10) 0.21(2)
C80 0.42(3) 0.51(4) 0.37(2) -0.17(3) 0.12(2) 0.18(3)
C83 0.69(8) 0.41(4) 1.06(15) -0.16(6) 0.38(9) -0.30(5)
C84 0.31(3) 0.58(5) 0.42(3) -0.13(3) 0.16(2) -0.18(3)
C85 0.27(3) 0.68(8) 0.85(10) 0.40(8) 0.15(4) 0.30(4)
C86 0.28(3) 0.43(4) 1.25(14) -0.40(6) -0.15(5) 0.12(3)
C87 0.89(9) 0.28(3) 0.50(4) 0.18(3) 0.45(6) 0.20(3)
C88 0.40(2) 0.205(15) 0.43(3) 0.125(17) 0.08(2) 0.114(15)

loop_
_atom_type_symbol
_atom_type_description
_atom_type_scat_dispersion_real
_atom_type_scat_dispersion_imag
_atom_type_scat_source
C C 0.0033 0.0016 'International Tables Vol C Tables 4.2.6.8 and 6.1.1.4'
H H 0.0000 0.0000 'International Tables Vol C Tables 4.2.6.8 and 6.1.1.4'
O O 0.0106 0.0060 'International Tables Vol C Tables 4.2.6.8 and 6.1.1.4'
Mg Mg 0.0486 0.0363 'International Tables Vol C Tables 4.2.6.8 and 6.1.1.4'
S S 0.1246 0.1234 'International Tables Vol C Tables 4.2.6.8 and 6.1.1.4'
Cl Cl 0.1484 0.1585 'International Tables Vol C Tables 4.2.6.8 and 6.1.1.4'

loop_
_geom_angle_atom_site_label_1
_geom_angle_atom_site_label_2
_geom_angle_atom_site_label_3
_geom_angle
O1 Mg1 O5 82.50(13)
O1 Mg1 C37 122.2(2)
O5 Mg1 C37 141.9(2)
O1 Mg1 O7 115.91(13)
O5 Mg1 O7 88.30(12)
C37 Mg1 O7 102.9(2)
O1 Mg1 Mg2 41.68(9)
O5 Mg1 Mg2 41.09(10)
C37 Mg1 Mg2 154.8(2)
O7 Mg1 Mg2 102.19(9)
O5 Mg2 O1 82.06(13)
O5 Mg2 C77 122.5(2)
O1 Mg2 C77 140.6(3)
O5 Mg2 O3 117.06(13)
O1 Mg2 O3 87.53(12)
C77 Mg2 O3 103.9(2)
O5 Mg2 Mg1 41.48(9)
O1 Mg2 Mg1 40.85(9)
C77 Mg2 Mg1 153.7(2)
O3 Mg2 Mg1 102.37(9)
O4 S1 O3 115.41(19)
O4 S1 O2 112.37(17)
O3 S1 O2 108.88(16)
O4 S1 C14 112.2(2)
O3 S1 C14 109.1(2)
O2 S1 C14 97.4(2)
O8 S2 O7 115.75(19)
O8 S2 O6 111.73(19)
O7 S2 O6 108.58(17)
O8 S2 C54 111.6(2)
O7 S2 C54 109.4(2)
O6 S2 C54 98.3(2)
C1 O1 Mg1 136.6(3)
C1 O1 Mg2 123.2(3)
Mg1 O1 Mg2 97.47(14)
C13 O2 S1 121.0(2)
S1 O3 Mg2 149.23(19)
C41 O5 Mg2 138.3(3)
C41 O5 Mg1 121.0(3)
Mg2 O5 Mg1 97.43(15)
C53 O6 S2 119.9(3)
S2 O7 Mg1 148.29(18)
O1 C1 C6 118.5(4)
O1 C1 C2 122.4(4)
C6 C1 C2 119.2(4)
C3 C2 C1 117.9(4)
C3 C2 C20 118.6(5)
C1 C2 C20 123.5(5)
C4 C3 C2 124.1(5)
C3 C4 C5 116.6(5)
C3 C4 C24 121.0(5)
C5 C4 C24 122.4(5)
C6 C5 C4 122.4(4)
C5 C6 C1 119.9(4)
C5 C6 C7 119.6(4)
C1 C6 C7 119.9(4)
C6 C7 C8 116.8(3)
C6 C7 C36 105.6(3)
C8 C7 C36 111.7(3)
C13 C8 C9 114.7(4)
C13 C8 C7 125.5(4)
C9 C8 C7 119.8(4)
C10 C9 C8 123.8(4)
C11 C10 C9 117.0(4)
C11 C10 C28 122.8(5)
C9 C10 C28 120.2(5)
C10 C11 C12 124.4(4)
C13 C12 C11 113.9(4)
C13 C12 C32 126.1(4)
C11 C12 C32 119.9(4)
C8 C13 C12 125.2(4)
C8 C13 O2 117.6(4)
C12 C13 O2 117.1(4)
C15 C14 C19 121.2(5)
C15 C14 S1 120.5(4)
C19 C14 S1 118.1(5)
C14 C15 C16 120.2(5)
C17 C16 C15 118.7(6)
C18 C17 C16 122.6(7)
C18 C17 Cl1 118.3(7)
C16 C17 Cl1 119.0(7)
C17 C18 C19 119.6(6)
C14 C19 C18 117.6(6)
C22 C20 C21 106.7(9)
C22 C20 C23 106.2(8)
C21 C20 C23 103.3(8)
C22 C20 C2 114.0(5)
C21 C20 C2 112.9(5)
C23 C20 C2 113.0(5)
C27 C24 C25 101.8(12)
C27 C24 C26 108.2(11)
C25 C24 C26 107.9(8)
C27 C24 C4 108.9(7)
C25 C24 C4 112.3(7)
C26 C24 C4 116.7(5)
C30 C28 C29 112.6(5)
C30 C28 C10 111.3(4)
C29 C28 C10 111.7(5)
C30 C28 C31 107.9(5)
C29 C28 C31 104.7(5)
C10 C28 C31 108.1(4)
C35 C32 C33 112.4(6)
C35 C32 C34 107.3(5)
C33 C32 C34 101.9(5)
C35 C32 C12 113.6(4)
C33 C32 C12 109.5(4)
C34 C32 C12 111.5(4)
C38 C37 Mg1 136.1(7)
C37 C38 C39 134.0(11)
C40 C39 C38 104.9(15)
O5 C41 C46 119.1(4)
O5 C41 C42 121.7(5)
C46 C41 C42 119.1(5)
C43 C42 C41 116.4(5)
C43 C42 C60 118.7(5)
C41 C42 C60 124.8(5)
C44 C43 C42 125.0(5)
C43 C44 C45 117.2(5)
C43 C44 C64 120.6(5)
C45 C44 C64 122.2(6)
C46 C45 C44 121.4(5)
C45 C46 C41 120.5(4)
C45 C46 C47 120.4(4)
C41 C46 C47 118.8(4)
C48 C47 C46 118.2(4)
C48 C47 C76 111.4(3)
C46 C47 C76 105.5(3)
C49 C48 C53 115.8(4)
C49 C48 C47 118.8(4)
C53 C48 C47 125.4(4)
C52 C53 C48 123.8(4)
C52 C53 O6 117.6(4)
C48 C53 O6 118.4(4)
C53 C52 C51 115.9(4)
C53 C52 C72 126.6(4)
C51 C52 C72 117.4(5)
C52 C51 C50 123.1(4)
C51 C50 C49 116.7(4)
C51 C50 C68 123.3(4)
C49 C50 C68 119.9(4)
C48 C49 C50 123.7(4)
C59 C54 C55 120.9(4)
C59 C54 S2 119.4(4)
C55 C54 S2 119.5(4)
C56 C55 C54 118.6(5)
C57 C56 C55 119.6(5)
C56 C57 C58 122.0(5)
C56 C57 Cl2 118.0(5)
C58 C57 Cl2 119.9(5)
C57 C58 C59 119.7(5)
C54 C59 C58 119.2(5)
C62 C60 C63 100.5(10)
C62 C60 C61 108.4(10)
C63 C60 C61 104.1(10)
C62 C60 C42 118.3(6)
C63 C60 C42 110.7(7)
C61 C60 C42 113.3(6)
C66 C64 C65 113.2(9)
C66 C64 C67 106.8(8)
C65 C64 C67 102.7(9)
C66 C64 C44 111.1(7)
C65 C64 C44 111.7(5)
C67 C64 C44 111.0(6)
C69 C68 C71 108.6(4)
C69 C68 C50 110.0(4)
C71 C68 C50 113.6(4)
C69 C68 C70 109.3(4)
C71 C68 C70 107.1(4)
C50 C68 C70 108.1(4)
C74 C72 C75 107.2(8)
C74 C72 C73 107.6(7)
C75 C72 C73 106.1(7)
C74 C72 C52 111.2(5)
C75 C72 C52 112.6(5)
C73 C72 C52 111.8(5)
C78 C77 Mg2 145.9(11)
C77 C78 C79 142.8(16)
C80 C79 C78 114(2)
C84 C83 C85 91(3)
C86 C85 C83 65(3)
C85 C86 C87 99(5)
C86 C87 C88 133(4)
C91' C90 C91 65(2)
C92 C91 C90 100(2)
C90 C91' C92 109(3)
C91 C92 C93 97(2)
C91 C92 C91' 65.6(19)
C93 C92 C91' 148(3)
C94 C93 C92 130(4)
C93 C94 C95 150(4)

loop_
_geom_bond_atom_site_label_1
_geom_bond_atom_site_label_2
_geom_bond_distance
Mg1 O1 1.974(3)
Mg1 O5 1.999(3)
Mg1 C37 2.108(6)
Mg1 O7 2.111(3)
Mg1 Mg2 2.992(2)
Mg2 O5 1.983(3)
Mg2 O1 2.007(3)
Mg2 C77 2.090(7)
Mg2 O3 2.095(3)
S1 O4 1.415(3)
S1 O3 1.446(3)
S1 O2 1.562(3)
S1 C14 1.745(5)
S2 O8 1.420(3)
S2 O7 1.449(3)
S2 O6 1.574(3)
S2 C54 1.739(5)
Cl1 C17 1.730(7)
Cl2 C57 1.741(6)
O1 C1 1.370(5)
O2 C13 1.450(4)
O5 C41 1.368(5)
O6 C53 1.427(5)
C1 C6 1.400(6)
C1 C2 1.402(6)
C2 C3 1.387(6)
C2 C20 1.549(6)
C3 C4 1.373(6)
C4 C5 1.380(6)
C4 C24 1.516(7)
C5 C6 1.378(6)
C6 C7 1.524(6)
C7 C8 1.538(5)
C7 C36 1.545(5)
C8 C13 1.387(5)
C8 C9 1.395(5)
C9 C10 1.376(6)
C10 C11 1.368(6)
C10 C28 1.525(6)
C11 C12 1.401(6)
C12 C13 1.394(5)
C12 C32 1.536(6)
C14 C15 1.377(7)
C14 C19 1.391(6)
C15 C16 1.379(7)
C16 C17 1.363(8)
C17 C18 1.360(9)
C18 C19 1.410(8)
C20 C22 1.440(9)
C20 C21 1.447(10)
C20 C23 1.448(9)
C24 C27 1.332(12)
C24 C25 1.383(11)
C24 C26 1.411(8)
C28 C30 1.500(7)
C28 C29 1.524(7)
C28 C31 1.540(7)
C32 C35 1.450(7)
C32 C33 1.466(8)
C32 C34 1.519(7)
C37 C38 1.248(10)
C38 C39 1.563(14)
C39 C40 1.46(2)
C41 C46 1.401(6)
C41 C42 1.424(6)
C42 C43 1.394(7)
C42 C60 1.524(7)
C43 C44 1.364(7)
C44 C45 1.382(6)
C44 C64 1.534(8)
C45 C46 1.381(6)
C46 C47 1.529(5)
C47 C48 1.523(6)
C47 C76 1.553(5)
C48 C49 1.373(5)
C48 C53 1.396(6)
C53 C52 1.387(6)
C52 C51 1.387(6)
C52 C72 1.558(6)
C51 C50 1.389(6)
C50 C49 1.390(6)
C50 C68 1.534(6)
C54 C59 1.365(6)
C54 C55 1.388(6)
C55 C56 1.382(7)
C56 C57 1.350(7)
C57 C58 1.351(7)
C58 C59 1.378(7)
C60 C62 1.356(10)
C60 C63 1.377(11)
C60 C61 1.386(9)
C64 C66 1.415(10)
C64 C65 1.490(10)
C64 C67 1.507(10)
C68 C69 1.520(6)
C68 C71 1.527(6)
C68 C70 1.557(6)
C72 C74 1.463(9)
C72 C75 1.483(9)
C72 C73 1.497(8)
C77 C78 1.106(11)
C78 C79 1.618(17)
C79 C80 1.17(3)
C83 C84 1.50(6)
C83 C85 1.60(6)
C85 C86 1.01(5)
C86 C87 1.51(5)
C87 C88 1.60(3)
C90 C91' 1.09(4)
C90 C91 1.66(3)
C91 C92 1.20(3)
C91' C92 1.60(3)
C92 C93 1.31(3)
C93 C94 1.10(4)
C94 C95 1.21(3)
